data_4306013
loop_
_publ_author_name
'Ranjan Patra'
'Arvind Chaudhary'
'Sudip Kumar Ghosh'
'Sankar Prasad Rath'

_publ_contact_author_address
;Department of Chemistry
Indian Institute of Technology Kanpur
Kanpur-208016, INDIA
;
_publ_contact_author_email sprath@iitk.ac.in
_publ_contact_author_fax 91-512-2597436
_publ_contact_author_name 'Dr. Sankar Prasad Rath'
_publ_contact_author_phone 91-512-2597251
_publ_section_title
;
Modulation of Metal Displacements in a Saddle Distorted Macrocycle:
Synthesis, Structure, and Properties of High-Spin Fe(III) Porphyrins and
Implications for the Hemoproteins
;
_journal_name_full 'Inorganic Chemistry'
_journal_page_first 8324
_journal_page_last 8335
_journal_paper_doi 10.1021/ic800944q
_journal_volume 47
_journal_year 2008
_chemical_formula_sum 'C36 H40 Cl Fe N8 O8'
_chemical_formula_weight 804.06
_chemical_name_common Fe(tn-OEP)Cl
_chemical_name_systematic
; 
 ? 
;
_space_group_IT_number 15
_symmetry_cell_setting monoclinic
_symmetry_space_group_name_Hall '-C 2yc'
_symmetry_space_group_name_H-M 'C 1 2/c 1'
_atom_sites_solution_hydrogens geom
_atom_sites_solution_primary direct
_atom_sites_solution_secondary difmap
_audit_creation_method SHELXL-97
_cell_angle_alpha 90.00
_cell_angle_beta 126.1390(10)
_cell_angle_gamma 90.00
_cell_formula_units_Z 8
_cell_length_a 33.627(3)
_cell_length_b 13.8423(11)
_cell_length_c 19.8719(16)
_cell_measurement_reflns_used 999
_cell_measurement_temperature 100(2)
_cell_measurement_theta_max 27.5
_cell_measurement_theta_min 2.8
_cell_volume 7470.1(11)
_computing_cell_refinement 'Bruker SAINT'
_computing_data_collection 'Bruker APEX'
_computing_data_reduction 'Bruker SAINT'
_computing_molecular_graphics 'SHELXL 5.1, XP (Sheldrick, 1994)'
_computing_publication_material 'SHELXS-97 (Sheldrick, 1990)'
_computing_structure_refinement 'SHELXL-97 (Sheldrick, 1997)'
_computing_structure_solution 'SHELXS-97 (Sheldrick, 1990)'
_diffrn_ambient_temperature 100(2)
_diffrn_measured_fraction_theta_full 0.995
_diffrn_measured_fraction_theta_max 0.995
_diffrn_measurement_device_type 'Bruker SMART APEX'
_diffrn_measurement_method \w
_diffrn_radiation_monochromator graphite
_diffrn_radiation_source 'fine-focus sealed tube'
_diffrn_radiation_type MoK\a
_diffrn_radiation_wavelength 0.71073
_diffrn_reflns_av_R_equivalents 0.0000
_diffrn_reflns_av_sigmaI/netI 0.0763
_diffrn_reflns_limit_h_max 34
_diffrn_reflns_limit_h_min -42
_diffrn_reflns_limit_k_max 17
_diffrn_reflns_limit_k_min 0
_diffrn_reflns_limit_l_max 24
_diffrn_reflns_limit_l_min 0
_diffrn_reflns_number 7720
_diffrn_reflns_theta_full 26.50
_diffrn_reflns_theta_max 26.50
_diffrn_reflns_theta_min 2.05
_diffrn_standards_number 0
_exptl_absorpt_coefficient_mu 0.538
_exptl_absorpt_correction_T_max 0.9000
_exptl_absorpt_correction_T_min 0.8361
_exptl_absorpt_correction_type multi-scan
_exptl_absorpt_process_details SADABS
_exptl_crystal_colour 'Dark brown'
_exptl_crystal_density_diffrn 1.430
_exptl_crystal_density_method 'not measured'
_exptl_crystal_description Block
_exptl_crystal_F_000 3352
_exptl_crystal_size_max 0.34
_exptl_crystal_size_mid 0.25
_exptl_crystal_size_min 0.20
_refine_diff_density_max 0.582
_refine_diff_density_min -0.333
_refine_diff_density_rms 0.085
_refine_ls_extinction_method none
_refine_ls_goodness_of_fit_ref 1.012
_refine_ls_hydrogen_treatment constr
_refine_ls_matrix_type full
_refine_ls_number_parameters 495
_refine_ls_number_reflns 7720
_refine_ls_number_restraints 0
_refine_ls_restrained_S_all 1.012
_refine_ls_R_factor_all 0.0932
_refine_ls_R_factor_gt 0.0548
_refine_ls_shift/su_max 0.001
_refine_ls_shift/su_mean 0.000
_refine_ls_structure_factor_coef Fsqd
_refine_ls_weighting_details 'calc w=1/[\s^2^(Fo^2^)+(0.0646P)^2^+4.8171P] where P=(Fo^2^+2Fc^2^)/3'
_refine_ls_weighting_scheme calc
_refine_ls_wR_factor_gt 0.1195
_refine_ls_wR_factor_ref 0.1444
_reflns_number_gt 5078
_reflns_number_total 7720
_reflns_threshold_expression >2sigma(I)
_cod_data_source_file ic800944q_si_003.cif
_cod_data_source_block 13novc
_cod_depositor_comments
;
The following automatic conversions were performed:
'_symmetry_cell_setting' value 'Monoclinic' changed to 'monoclinic'
according to '/home/saulius/struct/CIF-dictionaries/cif_core.dic'
dictionary named 'cif_core.dic' version 2.4.1 from 2010-06-29.

Automatic conversion script
Id: cif_fix_enum 1527 2010-12-29 10:47:43Z saulius 
;
_cod_original_cell_volume 7470.1(10)
_cod_database_code 4306013

loop_
_symmetry_equiv_pos_as_xyz
'x, y, z'
'-x, y, -z+1/2'
'x+1/2, y+1/2, z'
'-x+1/2, y+1/2, -z+1/2'
'-x, -y, -z'
'x, -y, z-1/2'
'-x+1/2, -y+1/2, -z'
'x+1/2, -y+1/2, z-1/2'

loop_
_atom_site_label
_atom_site_type_symbol
_atom_site_fract_x
_atom_site_fract_y
_atom_site_fract_z
_atom_site_U_iso_or_equiv
_atom_site_adp_type
_atom_site_occupancy
_atom_site_symmetry_multiplicity
_atom_site_calc_flag
_atom_site_refinement_flags
_atom_site_disorder_assembly
_atom_site_disorder_group
Fe1 Fe 0.368673(16) 0.89348(3) 0.74451(3) 0.01913(14) Uani 1 1 d . . .
Cl1 Cl 0.35719(3) 0.97018(7) 0.82825(5) 0.0305(2) Uani 1 1 d . . .
O2 O 0.18867(9) 0.72792(18) 0.49532(15) 0.0328(6) Uani 1 1 d . . .
O3 O 0.16775(8) 0.85929(18) 0.52688(15) 0.0309(6) Uani 1 1 d . . .
O4 O 0.36373(9) 1.19849(19) 0.55315(15) 0.0351(6) Uani 1 1 d . . .
O5 O 0.31820(9) 1.24084(18) 0.59225(17) 0.0359(6) Uani 1 1 d . . .
O6 O 0.56855(10) 0.9498(2) 0.88318(18) 0.0499(8) Uani 1 1 d . . .
O7 O 0.56381(10) 0.9377(2) 0.98653(17) 0.0492(8) Uani 1 1 d . . .
O8 O 0.41138(9) 0.58623(19) 0.94639(16) 0.0370(7) Uani 1 1 d . . .
O9 O 0.38693(10) 0.50217(19) 0.83637(18) 0.0393(7) Uani 1 1 d . . .
N1 N 0.32631(9) 0.77146(19) 0.71753(16) 0.0191(6) Uani 1 1 d . . .
N2 N 0.31358(9) 0.94299(19) 0.62691(16) 0.0200(6) Uani 1 1 d . . .
N3 N 0.41518(10) 0.9906(2) 0.74480(17) 0.0217(6) Uani 1 1 d . . .
N4 N 0.42938(9) 0.8040(2) 0.81774(16) 0.0205(6) Uani 1 1 d . . .
N5 N 0.19820(10) 0.8029(2) 0.53388(18) 0.0261(7) Uani 1 1 d . . .
N6 N 0.34461(10) 1.1841(2) 0.58875(18) 0.0276(7) Uani 1 1 d . . .
N7 N 0.54719(11) 0.9396(2) 0.91370(18) 0.0296(7) Uani 1 1 d . . .
N8 N 0.39619(11) 0.5791(2) 0.87366(19) 0.0277(7) Uani 1 1 d . . .
C1 C 0.33934(12) 0.6984(2) 0.7751(2) 0.0209(7) Uani 1 1 d . . .
C2 C 0.29547(12) 0.6583(2) 0.7633(2) 0.0210(7) Uani 1 1 d . . .
C3 C 0.25589(12) 0.7046(2) 0.6953(2) 0.0227(7) Uani 1 1 d . . .
C4 C 0.27577(11) 0.7722(2) 0.6664(2) 0.0197(7) Uani 1 1 d . . .
C5 C 0.25050(11) 0.8284(2) 0.5943(2) 0.0205(7) Uani 1 1 d . . .
C6 C 0.26746(11) 0.9038(2) 0.5711(2) 0.0200(7) Uani 1 1 d . . .
C7 C 0.24114(12) 0.9564(2) 0.4927(2) 0.0206(7) Uani 1 1 d . . .
C8 C 0.27041(11) 1.0314(2) 0.50288(19) 0.0203(7) Uani 1 1 d . . .
C9 C 0.31468(11) 1.0242(2) 0.5876(2) 0.0201(7) Uani 1 1 d . . .
C10 C 0.35369(12) 1.0897(2) 0.6308(2) 0.0203(7) Uani 1 1 d . . .
C11 C 0.39957(12) 1.0794(2) 0.7066(2) 0.0222(7) Uani 1 1 d . . .
C12 C 0.43860(12) 1.1512(3) 0.7539(2) 0.0251(8) Uani 1 1 d . . .
C13 C 0.47854(12) 1.1021(3) 0.8192(2) 0.0257(8) Uani 1 1 d . . .
C14 C 0.46373(12) 1.0018(3) 0.8107(2) 0.0230(8) Uani 1 1 d . . .
C15 C 0.49241(12) 0.9214(3) 0.8544(2) 0.0240(8) Uani 1 1 d . . .
C16 C 0.47772(11) 0.8262(3) 0.85186(19) 0.0233(8) Uani 1 1 d . . .
C17 C 0.50853(12) 0.7422(3) 0.8898(2) 0.0258(8) Uani 1 1 d . . .
C18 C 0.47960(12) 0.6703(3) 0.8855(2) 0.0254(8) Uani 1 1 d . . .
C19 C 0.43015(12) 0.7104(2) 0.8417(2) 0.0223(7) Uani 1 1 d . . .
C20 C 0.38805(12) 0.6690(2) 0.82726(19) 0.0206(7) Uani 1 1 d . . .
C21 C 0.29186(13) 0.5865(2) 0.8164(2) 0.0266(8) Uani 1 1 d . . .
H21A H 0.3184 0.5380 0.8380 0.032 Uiso 1 1 calc R . .
H21B H 0.2599 0.5523 0.7815 0.032 Uiso 1 1 calc R . .
C22 C 0.29603(16) 0.6343(3) 0.8897(2) 0.0415(10) Uani 1 1 d . . .
H22A H 0.2927 0.5851 0.9215 0.062 Uiso 1 1 calc R . .
H22B H 0.2699 0.6825 0.8687 0.062 Uiso 1 1 calc R . .
H22C H 0.3282 0.6659 0.9258 0.062 Uiso 1 1 calc R . .
C23 C 0.20346(13) 0.6951(3) 0.6657(2) 0.0294(8) Uani 1 1 d . . .
H23A H 0.2000 0.6350 0.6888 0.035 Uiso 1 1 calc R . .
H23B H 0.1819 0.6894 0.6042 0.035 Uiso 1 1 calc R . .
C24 C 0.18652(15) 0.7803(3) 0.6912(3) 0.0451(11) Uani 1 1 d . . .
H24A H 0.1512 0.7746 0.6648 0.068 Uiso 1 1 calc R . .
H24B H 0.1930 0.8406 0.6732 0.068 Uiso 1 1 calc R . .
H24C H 0.2045 0.7808 0.7519 0.068 Uiso 1 1 calc R . .
C25 C 0.19264(12) 0.9335(3) 0.4106(2) 0.0281(8) Uani 1 1 d . . .
H25A H 0.1843 0.8651 0.4113 0.034 Uiso 1 1 calc R . .
H25B H 0.1966 0.9408 0.3654 0.034 Uiso 1 1 calc R . .
C26 C 0.14957(13) 0.9973(3) 0.3908(2) 0.0341(9) Uani 1 1 d . . .
H26A H 0.1198 0.9797 0.3361 0.051 Uiso 1 1 calc R . .
H26B H 0.1575 1.0653 0.3903 0.051 Uiso 1 1 calc R . .
H26C H 0.1439 0.9876 0.4334 0.051 Uiso 1 1 calc R . .
C27 C 0.26051(13) 1.0975(2) 0.4347(2) 0.0245(8) Uani 1 1 d . . .
H27A H 0.2714 1.1638 0.4571 0.029 Uiso 1 1 calc R . .
H27B H 0.2247 1.0995 0.3899 0.029 Uiso 1 1 calc R . .
C28 C 0.28747(15) 1.0637(3) 0.3987(2) 0.0355(9) Uani 1 1 d . . .
H28A H 0.2817 1.1097 0.3563 0.053 Uiso 1 1 calc R . .
H28B H 0.2752 0.9998 0.3734 0.053 Uiso 1 1 calc R . .
H28C H 0.3229 1.0598 0.4434 0.053 Uiso 1 1 calc R . .
C29 C 0.43531(14) 1.2583(3) 0.7429(2) 0.0324(9) Uani 1 1 d . . .
H29A H 0.4164 1.2738 0.6829 0.039 Uiso 1 1 calc R . .
H29B H 0.4688 1.2854 0.7713 0.039 Uiso 1 1 calc R . .
C30 C 0.41034(16) 1.3044(3) 0.7786(3) 0.0445(11) Uani 1 1 d . . .
H30A H 0.4083 1.3744 0.7700 0.067 Uiso 1 1 calc R . .
H30B H 0.4295 1.2905 0.8384 0.067 Uiso 1 1 calc R . .
H30C H 0.3771 1.2778 0.7504 0.067 Uiso 1 1 calc R . .
C31 C 0.52501(13) 1.1480(3) 0.8903(2) 0.0334(9) Uani 1 1 d . . .
H31A H 0.5285 1.2126 0.8728 0.040 Uiso 1 1 calc R . .
H31B H 0.5534 1.1083 0.9042 0.040 Uiso 1 1 calc R . .
C32 C 0.52644(16) 1.1592(3) 0.9681(2) 0.0499(12) Uani 1 1 d . . .
H32A H 0.5575 1.1900 1.0123 0.075 Uiso 1 1 calc R . .
H32B H 0.5240 1.0954 0.9868 0.075 Uiso 1 1 calc R . .
H32C H 0.4987 1.1994 0.9551 0.075 Uiso 1 1 calc R . .
C33 C 0.56102(12) 0.7300(3) 0.9191(2) 0.0323(9) Uani 1 1 d . . .
H33A H 0.5743 0.6686 0.9503 0.039 Uiso 1 1 calc R . .
H33B H 0.5812 0.7835 0.9576 0.039 Uiso 1 1 calc R . .
C34 C 0.56520(14) 0.7294(3) 0.8458(2) 0.0404(10) Uani 1 1 d . . .
H34A H 0.5998 0.7227 0.8674 0.061 Uiso 1 1 calc R . .
H34B H 0.5521 0.7901 0.8147 0.061 Uiso 1 1 calc R . .
H34C H 0.5463 0.6751 0.8088 0.061 Uiso 1 1 calc R . .
C35 C 0.49745(14) 0.5691(3) 0.9161(2) 0.0360(9) Uani 1 1 d . . .
H35A H 0.4756 0.5380 0.9277 0.043 Uiso 1 1 calc R . .
H35B H 0.5309 0.5720 0.9691 0.043 Uiso 1 1 calc R . .
C36 C 0.49889(15) 0.5068(3) 0.8539(3) 0.0458(11) Uani 1 1 d . . .
H36A H 0.5107 0.4419 0.8772 0.069 Uiso 1 1 calc R . .
H36B H 0.5211 0.5362 0.8432 0.069 Uiso 1 1 calc R . .
H36C H 0.4657 0.5023 0.8017 0.069 Uiso 1 1 calc R . .

loop_
_atom_site_aniso_label
_atom_site_aniso_U_11
_atom_site_aniso_U_22
_atom_site_aniso_U_33
_atom_site_aniso_U_23
_atom_site_aniso_U_13
_atom_site_aniso_U_12
Fe1 0.0147(2) 0.0222(3) 0.0178(2) 0.0005(2) 0.0081(2) -0.0002(2)
Cl1 0.0310(5) 0.0361(5) 0.0292(5) -0.0028(4) 0.0205(4) 0.0031(4)
O2 0.0291(14) 0.0280(15) 0.0328(15) -0.0073(12) 0.0136(12) -0.0057(11)
O3 0.0173(12) 0.0334(15) 0.0360(15) 0.0027(12) 0.0124(12) 0.0038(11)
O4 0.0287(14) 0.0393(16) 0.0350(15) 0.0130(13) 0.0176(13) -0.0001(12)
O5 0.0296(14) 0.0250(14) 0.0473(17) -0.0006(12) 0.0194(14) 0.0043(12)
O6 0.0321(16) 0.066(2) 0.0503(19) 0.0063(16) 0.0235(16) -0.0034(15)
O7 0.0352(16) 0.067(2) 0.0321(17) -0.0049(15) 0.0124(14) -0.0095(15)
O8 0.0346(15) 0.0441(17) 0.0281(15) 0.0121(12) 0.0161(13) 0.0056(13)
O9 0.0465(17) 0.0256(15) 0.0509(18) 0.0048(13) 0.0316(15) 0.0069(13)
N1 0.0157(14) 0.0200(15) 0.0182(14) 0.0021(11) 0.0082(12) 0.0007(11)
N2 0.0170(14) 0.0221(15) 0.0187(14) 0.0003(12) 0.0094(12) -0.0015(12)
N3 0.0171(14) 0.0241(16) 0.0219(15) 0.0016(12) 0.0104(13) -0.0019(12)
N4 0.0141(13) 0.0282(16) 0.0162(14) 0.0006(12) 0.0074(12) 0.0028(12)
N5 0.0205(15) 0.0252(17) 0.0261(16) 0.0045(14) 0.0102(13) -0.0012(13)
N6 0.0200(15) 0.0241(17) 0.0336(18) 0.0021(13) 0.0130(14) -0.0022(13)
N7 0.0233(16) 0.043(2) 0.0217(17) 0.0049(14) 0.0126(15) 0.0069(14)
N8 0.0248(16) 0.0260(18) 0.0311(18) 0.0063(14) 0.0157(15) 0.0068(13)
C1 0.0236(17) 0.0208(18) 0.0192(17) -0.0015(14) 0.0130(15) 0.0010(14)
C2 0.0241(17) 0.0180(18) 0.0232(18) -0.0033(14) 0.0152(16) -0.0008(14)
C3 0.0231(18) 0.0202(18) 0.0277(19) -0.0028(15) 0.0166(16) -0.0028(14)
C4 0.0171(16) 0.0179(17) 0.0232(18) -0.0027(14) 0.0113(15) -0.0016(13)
C5 0.0137(16) 0.0226(18) 0.0207(17) -0.0041(14) 0.0077(14) -0.0017(13)
C6 0.0148(16) 0.0223(18) 0.0222(17) -0.0016(14) 0.0106(14) 0.0024(13)
C7 0.0200(17) 0.0231(19) 0.0185(17) 0.0009(14) 0.0112(15) 0.0034(14)
C8 0.0180(16) 0.0231(18) 0.0188(17) 0.0023(14) 0.0103(15) 0.0021(14)
C9 0.0186(17) 0.0227(18) 0.0223(17) 0.0015(14) 0.0138(15) 0.0016(14)
C10 0.0213(17) 0.0191(18) 0.0246(18) 0.0018(14) 0.0159(15) 0.0010(14)
C11 0.0216(17) 0.0248(19) 0.0263(18) -0.0020(15) 0.0174(16) -0.0019(14)
C12 0.0255(18) 0.027(2) 0.0273(19) -0.0072(15) 0.0183(17) -0.0067(15)
C13 0.0231(18) 0.035(2) 0.0219(18) -0.0029(16) 0.0148(16) -0.0076(16)
C14 0.0172(16) 0.033(2) 0.0188(17) -0.0035(15) 0.0107(15) -0.0071(15)
C15 0.0154(16) 0.037(2) 0.0194(18) -0.0005(15) 0.0099(15) -0.0006(15)
C16 0.0153(16) 0.038(2) 0.0142(16) 0.0004(15) 0.0073(14) 0.0015(15)
C17 0.0170(17) 0.040(2) 0.0160(17) 0.0028(15) 0.0073(15) 0.0056(16)
C18 0.0169(17) 0.035(2) 0.0208(18) 0.0049(15) 0.0094(15) 0.0053(15)
C19 0.0231(18) 0.0249(19) 0.0167(17) 0.0028(14) 0.0105(15) 0.0037(14)
C20 0.0219(17) 0.0204(18) 0.0163(17) 0.0013(13) 0.0096(15) 0.0001(14)
C21 0.0281(19) 0.0236(19) 0.030(2) 0.0022(15) 0.0180(17) -0.0035(15)
C22 0.058(3) 0.042(2) 0.035(2) 0.0061(19) 0.033(2) 0.003(2)
C23 0.0258(19) 0.031(2) 0.034(2) 0.0077(17) 0.0188(17) 0.0003(16)
C24 0.032(2) 0.065(3) 0.044(3) 0.008(2) 0.026(2) 0.014(2)
C25 0.0261(19) 0.028(2) 0.0208(18) -0.0009(15) 0.0083(16) -0.0044(16)
C26 0.0190(18) 0.035(2) 0.029(2) 0.0030(17) 0.0029(16) 0.0009(16)
C27 0.0261(18) 0.0274(19) 0.0199(17) 0.0053(15) 0.0136(16) 0.0040(15)
C28 0.043(2) 0.036(2) 0.034(2) 0.0053(18) 0.027(2) 0.0031(19)
C29 0.032(2) 0.028(2) 0.036(2) -0.0045(17) 0.0197(19) -0.0087(17)
C30 0.056(3) 0.031(2) 0.053(3) -0.005(2) 0.036(2) 0.001(2)
C31 0.027(2) 0.037(2) 0.026(2) -0.0053(17) 0.0099(17) -0.0116(17)
C32 0.047(3) 0.060(3) 0.031(2) -0.011(2) 0.017(2) -0.011(2)
C33 0.0205(18) 0.048(2) 0.0242(19) 0.0080(17) 0.0108(16) 0.0076(17)
C34 0.026(2) 0.065(3) 0.029(2) 0.005(2) 0.0155(18) 0.009(2)
C35 0.027(2) 0.038(2) 0.037(2) 0.0154(18) 0.0153(19) 0.0140(17)
C36 0.034(2) 0.034(2) 0.049(3) 0.004(2) 0.013(2) 0.0094(18)

loop_
_atom_type_symbol
_atom_type_description
_atom_type_scat_dispersion_real
_atom_type_scat_dispersion_imag
_atom_type_scat_source
C C 0.0033 0.0016 'International Tables Vol C Tables 4.2.6.8 and 6.1.1.4'
H H 0.0000 0.0000 'International Tables Vol C Tables 4.2.6.8 and 6.1.1.4'
N N 0.0061 0.0033 'International Tables Vol C Tables 4.2.6.8 and 6.1.1.4'
O O 0.0106 0.0060 'International Tables Vol C Tables 4.2.6.8 and 6.1.1.4'
Fe Fe 0.3463 0.8444 'International Tables Vol C Tables 4.2.6.8 and 6.1.1.4'
Cl Cl 0.1484 0.1585 'International Tables Vol C Tables 4.2.6.8 and 6.1.1.4'

loop_
_geom_angle_atom_site_label_1
_geom_angle_atom_site_label_2
_geom_angle_atom_site_label_3
_geom_angle
_geom_angle_site_symmetry_1
_geom_angle_site_symmetry_3
_geom_angle_publ_flag
N3 Fe1 N2 87.68(10) . . ?
N3 Fe1 N1 160.13(11) . . ?
N2 Fe1 N1 87.51(10) . . ?
N3 Fe1 N4 87.50(11) . . ?
N2 Fe1 N4 147.84(11) . . ?
N1 Fe1 N4 86.36(10) . . ?
N3 Fe1 Cl1 98.93(8) . . ?
N2 Fe1 Cl1 104.86(8) . . ?
N1 Fe1 Cl1 100.94(8) . . ?
N4 Fe1 Cl1 107.30(8) . . ?
C4 N1 C1 105.5(3) . . ?
C4 N1 Fe1 123.3(2) . . ?
C1 N1 Fe1 123.1(2) . . ?
C6 N2 C9 104.9(3) . . ?
C6 N2 Fe1 127.8(2) . . ?
C9 N2 Fe1 127.2(2) . . ?
C14 N3 C11 106.1(3) . . ?
C14 N3 Fe1 123.4(2) . . ?
C11 N3 Fe1 122.7(2) . . ?
C19 N4 C16 105.3(3) . . ?
C19 N4 Fe1 127.9(2) . . ?
C16 N4 Fe1 126.7(2) . . ?
O2 N5 O3 125.4(3) . . ?
O2 N5 C5 117.6(3) . . ?
O3 N5 C5 117.1(3) . . ?
O5 N6 O4 125.4(3) . . ?
O5 N6 C10 116.8(3) . . ?
O4 N6 C10 117.8(3) . . ?
O6 N7 O7 128.5(3) . . ?
O6 N7 C15 116.5(3) . . ?
O7 N7 C15 115.0(3) . . ?
O8 N8 O9 124.4(3) . . ?
O8 N8 C20 117.7(3) . . ?
O9 N8 C20 117.8(3) . . ?
C20 C1 N1 119.3(3) . . ?
C20 C1 C2 130.1(3) . . ?
N1 C1 C2 110.3(3) . . ?
C3 C2 C1 106.3(3) . . ?
C3 C2 C21 124.5(3) . . ?
C1 C2 C21 129.1(3) . . ?
C2 C3 C4 106.6(3) . . ?
C2 C3 C23 125.2(3) . . ?
C4 C3 C23 127.7(3) . . ?
N1 C4 C5 120.2(3) . . ?
N1 C4 C3 111.1(3) . . ?
C5 C4 C3 128.5(3) . . ?
C6 C5 C4 129.7(3) . . ?
C6 C5 N5 115.8(3) . . ?
C4 C5 N5 114.5(3) . . ?
N2 C6 C5 120.9(3) . . ?
N2 C6 C7 110.5(3) . . ?
C5 C6 C7 128.4(3) . . ?
C8 C7 C6 107.0(3) . . ?
C8 C7 C25 123.1(3) . . ?
C6 C7 C25 129.7(3) . . ?
C7 C8 C9 106.1(3) . . ?
C7 C8 C27 125.1(3) . . ?
C9 C8 C27 128.3(3) . . ?
N2 C9 C10 120.6(3) . . ?
N2 C9 C8 111.2(3) . . ?
C10 C9 C8 128.1(3) . . ?
C11 C10 C9 129.7(3) . . ?
C11 C10 N6 115.5(3) . . ?
C9 C10 N6 114.8(3) . . ?
N3 C11 C10 120.6(3) . . ?
N3 C11 C12 110.2(3) . . ?
C10 C11 C12 129.0(3) . . ?
C13 C12 C11 106.1(3) . . ?
C13 C12 C29 125.1(3) . . ?
C11 C12 C29 128.3(3) . . ?
C12 C13 C14 106.6(3) . . ?
C12 C13 C31 125.1(3) . . ?
C14 C13 C31 127.7(3) . . ?
N3 C14 C15 120.2(3) . . ?
N3 C14 C13 110.6(3) . . ?
C15 C14 C13 129.0(3) . . ?
C14 C15 C16 129.2(3) . . ?
C14 C15 N7 115.6(3) . . ?
C16 C15 N7 115.3(3) . . ?
N4 C16 C15 121.2(3) . . ?
N4 C16 C17 110.6(3) . . ?
C15 C16 C17 127.8(3) . . ?
C18 C17 C16 106.9(3) . . ?
C18 C17 C33 125.1(3) . . ?
C16 C17 C33 127.5(3) . . ?
C17 C18 C19 106.3(3) . . ?
C17 C18 C35 123.8(3) . . ?
C19 C18 C35 129.7(3) . . ?
N4 C19 C20 120.5(3) . . ?
N4 C19 C18 110.4(3) . . ?
C20 C19 C18 129.0(3) . . ?
C1 C20 C19 130.0(3) . . ?
C1 C20 N8 114.7(3) . . ?
C19 C20 N8 115.3(3) . . ?
C2 C21 C22 112.5(3) . . ?
C2 C21 H21A 109.1 . . ?
C22 C21 H21A 109.1 . . ?
C2 C21 H21B 109.1 . . ?
C22 C21 H21B 109.1 . . ?
H21A C21 H21B 107.8 . . ?
C21 C22 H22A 109.5 . . ?
C21 C22 H22B 109.5 . . ?
H22A C22 H22B 109.5 . . ?
C21 C22 H22C 109.5 . . ?
H22A C22 H22C 109.5 . . ?
H22B C22 H22C 109.5 . . ?
C3 C23 C24 112.7(3) . . ?
C3 C23 H23A 109.1 . . ?
C24 C23 H23A 109.1 . . ?
C3 C23 H23B 109.1 . . ?
C24 C23 H23B 109.1 . . ?
H23A C23 H23B 107.8 . . ?
C23 C24 H24A 109.5 . . ?
C23 C24 H24B 109.5 . . ?
H24A C24 H24B 109.5 . . ?
C23 C24 H24C 109.5 . . ?
H24A C24 H24C 109.5 . . ?
H24B C24 H24C 109.5 . . ?
C7 C25 C26 114.2(3) . . ?
C7 C25 H25A 108.7 . . ?
C26 C25 H25A 108.7 . . ?
C7 C25 H25B 108.7 . . ?
C26 C25 H25B 108.7 . . ?
H25A C25 H25B 107.6 . . ?
C25 C26 H26A 109.5 . . ?
C25 C26 H26B 109.5 . . ?
H26A C26 H26B 109.5 . . ?
C25 C26 H26C 109.5 . . ?
H26A C26 H26C 109.5 . . ?
H26B C26 H26C 109.5 . . ?
C8 C27 C28 111.1(3) . . ?
C8 C27 H27A 109.4 . . ?
C28 C27 H27A 109.4 . . ?
C8 C27 H27B 109.4 . . ?
C28 C27 H27B 109.4 . . ?
H27A C27 H27B 108.0 . . ?
C27 C28 H28A 109.5 . . ?
C27 C28 H28B 109.5 . . ?
H28A C28 H28B 109.5 . . ?
C27 C28 H28C 109.5 . . ?
H28A C28 H28C 109.5 . . ?
H28B C28 H28C 109.5 . . ?
C12 C29 C30 111.2(3) . . ?
C12 C29 H29A 109.4 . . ?
C30 C29 H29A 109.4 . . ?
C12 C29 H29B 109.4 . . ?
C30 C29 H29B 109.4 . . ?
H29A C29 H29B 108.0 . . ?
C29 C30 H30A 109.5 . . ?
C29 C30 H30B 109.5 . . ?
H30A C30 H30B 109.5 . . ?
C29 C30 H30C 109.5 . . ?
H30A C30 H30C 109.5 . . ?
H30B C30 H30C 109.5 . . ?
C13 C31 C32 113.1(3) . . ?
C13 C31 H31A 109.0 . . ?
C32 C31 H31A 109.0 . . ?
C13 C31 H31B 109.0 . . ?
C32 C31 H31B 109.0 . . ?
H31A C31 H31B 107.8 . . ?
C31 C32 H32A 109.5 . . ?
C31 C32 H32B 109.5 . . ?
H32A C32 H32B 109.5 . . ?
C31 C32 H32C 109.5 . . ?
H32A C32 H32C 109.5 . . ?
H32B C32 H32C 109.5 . . ?
C17 C33 C34 112.0(3) . . ?
C17 C33 H33A 109.2 . . ?
C34 C33 H33A 109.2 . . ?
C17 C33 H33B 109.2 . . ?
C34 C33 H33B 109.2 . . ?
H33A C33 H33B 107.9 . . ?
C33 C34 H34A 109.5 . . ?
C33 C34 H34B 109.5 . . ?
H34A C34 H34B 109.5 . . ?
C33 C34 H34C 109.5 . . ?
H34A C34 H34C 109.5 . . ?
H34B C34 H34C 109.5 . . ?
C18 C35 C36 113.2(3) . . ?
C18 C35 H35A 108.9 . . ?
C36 C35 H35A 108.9 . . ?
C18 C35 H35B 108.9 . . ?
C36 C35 H35B 108.9 . . ?
H35A C35 H35B 107.7 . . ?
C35 C36 H36A 109.5 . . ?
C35 C36 H36B 109.5 . . ?
H36A C36 H36B 109.5 . . ?
C35 C36 H36C 109.5 . . ?
H36A C36 H36C 109.5 . . ?
H36B C36 H36C 109.5 . . ?

loop_
_geom_bond_atom_site_label_1
_geom_bond_atom_site_label_2
_geom_bond_distance
_geom_bond_site_symmetry_2
_geom_bond_publ_flag
Fe1 N3 2.060(3) . ?
Fe1 N2 2.063(3) . ?
Fe1 N1 2.066(3) . ?
Fe1 N4 2.078(3) . ?
Fe1 Cl1 2.1918(10) . ?
O2 N5 1.216(4) . ?
O3 N5 1.228(4) . ?
O4 N6 1.221(4) . ?
O5 N6 1.217(4) . ?
O6 N7 1.191(4) . ?
O7 N7 1.206(4) . ?
O8 N8 1.220(4) . ?
O9 N8 1.228(4) . ?
N1 C4 1.373(4) . ?
N1 C1 1.390(4) . ?
N2 C6 1.379(4) . ?
N2 C9 1.381(4) . ?
N3 C14 1.372(4) . ?
N3 C11 1.376(4) . ?
N4 C19 1.374(4) . ?
N4 C16 1.377(4) . ?
N5 C5 1.473(4) . ?
N6 C10 1.483(4) . ?
N7 C15 1.512(4) . ?
N8 C20 1.476(4) . ?
C1 C20 1.386(4) . ?
C1 C2 1.460(4) . ?
C2 C3 1.374(5) . ?
C2 C21 1.505(4) . ?
C3 C4 1.451(4) . ?
C3 C23 1.500(5) . ?
C4 C5 1.394(4) . ?
C5 C6 1.392(5) . ?
C6 C7 1.453(4) . ?
C7 C8 1.362(4) . ?
C7 C25 1.511(4) . ?
C8 C9 1.451(4) . ?
C8 C27 1.500(4) . ?
C9 C10 1.398(4) . ?
C10 C11 1.388(5) . ?
C11 C12 1.462(5) . ?
C12 C13 1.376(5) . ?
C12 C29 1.493(5) . ?
C13 C14 1.451(5) . ?
C13 C31 1.497(5) . ?
C14 C15 1.390(5) . ?
C15 C16 1.398(5) . ?
C16 C17 1.440(5) . ?
C17 C18 1.358(5) . ?
C17 C33 1.507(5) . ?
C18 C19 1.457(4) . ?
C18 C35 1.504(5) . ?
C19 C20 1.392(5) . ?
C21 C22 1.529(5) . ?
C21 H21A 0.9900 . ?
C21 H21B 0.9900 . ?
C22 H22A 0.9800 . ?
C22 H22B 0.9800 . ?
C22 H22C 0.9800 . ?
C23 C24 1.521(5) . ?
C23 H23A 0.9900 . ?
C23 H23B 0.9900 . ?
C24 H24A 0.9800 . ?
C24 H24B 0.9800 . ?
C24 H24C 0.9800 . ?
C25 C26 1.537(5) . ?
C25 H25A 0.9900 . ?
C25 H25B 0.9900 . ?
C26 H26A 0.9800 . ?
C26 H26B 0.9800 . ?
C26 H26C 0.9800 . ?
C27 C28 1.522(5) . ?
C27 H27A 0.9900 . ?
C27 H27B 0.9900 . ?
C28 H28A 0.9800 . ?
C28 H28B 0.9800 . ?
C28 H28C 0.9800 . ?
C29 C30 1.522(5) . ?
C29 H29A 0.9900 . ?
C29 H29B 0.9900 . ?
C30 H30A 0.9800 . ?
C30 H30B 0.9800 . ?
C30 H30C 0.9800 . ?
C31 C32 1.525(5) . ?
C31 H31A 0.9900 . ?
C31 H31B 0.9900 . ?
C32 H32A 0.9800 . ?
C32 H32B 0.9800 . ?
C32 H32C 0.9800 . ?
C33 C34 1.543(5) . ?
C33 H33A 0.9900 . ?
C33 H33B 0.9900 . ?
C34 H34A 0.9800 . ?
C34 H34B 0.9800 . ?
C34 H34C 0.9800 . ?
C35 C36 1.530(6) . ?
C35 H35A 0.9900 . ?
C35 H35B 0.9900 . ?
C36 H36A 0.9800 . ?
C36 H36B 0.9800 . ?
C36 H36C 0.9800 . ?
